data_2103335
loop_
_publ_author_name
'Kaduk, James A.'

_publ_section_title
;
 Terephthalate salts of dipositive cations
;
_journal_issue 5
_journal_name_full 'Acta Crystallographica Section B'
_journal_page_first 815
_journal_page_last 822
_journal_paper_doi 10.1107/S0108768102009102
_journal_volume 58
_journal_year 2002
_chemical_formula_structural 'Co (C8 H4 O4) (H2 O)2'
_chemical_formula_sum 'C8 H8 Co O6'
_space_group_IT_number 15
_symmetry_cell_setting monoclinic
_symmetry_space_group_name_Hall '-C 2yc'
_symmetry_space_group_name_H-M 'C 1 2/c 1'
_cell_angle_alpha 90.0
_cell_angle_beta 98.653(2)
_cell_angle_gamma 90.0
_cell_formula_units_Z 4
_cell_length_a 18.2731(8)
_cell_length_b 6.5417(3)
_cell_length_c 7.2966(3)
_cell_volume 862.29(7)
_computing_structure_refinement GSAS
_refine_ls_goodness_of_fit_all 1.46
_refine_ls_number_parameters 31
_refine_ls_number_restraints 7
_refine_ls_shift/esd_max 0.04
_refine_ls_shift/esd_mean 0.01
_reflns_number_observed 885
_cod_data_source_file bk0107.cif
_cod_data_source_block Co
_cod_depositor_comments
;
 Adding the _cell_formula_units_Z, _chemical_formula_sum and
 _chemical_formula_structural data items after consulting the original
 publication.

 Antanas Vaitkus,
 2017-08-07
;
_cod_original_sg_symbol_H-M 'C 2/c'
_cod_database_code 2103335

loop_
_symmetry_equiv_pos_as_xyz
+x,+y,+z
-x,+y,-z+1/2
-x,-y,-z
+x,-y,+z+1/2
+x+1/2,+y+1/2,+z
-x+1/2,+y+1/2,-z+1/2
-x+1/2,-y+1/2,-z
+x+1/2,-y+1/2,+z+1/2

loop_
_atom_site_label
_atom_site_fract_x
_atom_site_fract_y
_atom_site_fract_z
_atom_site_U_iso_or_equiv
_atom_site_thermal_displace_type
_atom_site_occupancy
C1 0.0693(3) -0.001(2) 0.1115(13) 0.017(4) Uiso 0.5
C2 0.0400(7) 0.1820(12) 0.0321(14) 0.017(4) Uiso 0.5
C3 -0.0293(7) 0.1825(12) -0.0794(13) 0.017(4) Uiso 0.5
C4 -0.0693(3) 0.001(2) -0.1115(13) 0.017(4) Uiso 0.5
C5 -0.0400(7) -0.1820(12) -0.0321(14) 0.017(4) Uiso 0.5
C6 0.0293(7) -0.1825(12) 0.0794(13) 0.017(4) Uiso 0.5
H2 0.0676(12) 0.307(2) 0.054(2) 0.029 Uiso 0.5
H3 -0.0495(12) 0.308(2) -0.134(2) 0.029 Uiso 0.5
H5 -0.0676(12) -0.307(2) -0.054(2) 0.029 Uiso 0.5
H6 0.0495(12) -0.308(2) 0.134(2) 0.029 Uiso 0.5
C11 0.1478(8) 0.001(3) 0.211(3) 0.014(3) Uiso 1.0
O12 0.1863(6) 0.1544(16) 0.2044(18) 0.014(3) Uiso 1.0
O13 0.1802(6) -0.1687(16) 0.2638(18) 0.014(3) Uiso 1.0
Co14 0.25 0.25 0.0 0.026(2) Uiso 1.0
O15 0.1952(6) 0.5340(14) -0.0140(14) 0.018(5) Uiso 1.0
H16 0.18709 0.54683 0.1097 0.016 Uiso 1.0
H17 0.24861 0.5982 -0.0057 0.016 Uiso 1.0

loop_
_atom_type_symbol
C
H
O
CO

loop_
_diffrn_radiation_type
_diffrn_radiation_wavelength
K^G^~1~ 1.540629
K^G^~2~ 1.544451
